data_4031880
loop_
_publ_author_name
'Saglam, Mehmet F.'
'Alborzi, Ali R.'
'Payne, Alan D.'
'Willis, Anthony C.'
'Paddon-Row, Michael N'
'Sherburn, Michael S.'

_publ_section_title
;
 Synthesis and Diels-Alder Reactivity of Substituted [4]Dendralenes.
;
_journal_issue 4
_journal_name_full 'The Journal of organic chemistry'
_journal_page_first 1461
_journal_page_last 1475
_journal_paper_doi 10.1021/acs.joc.5b02583
_journal_volume 81
_journal_year 2016
_chemical_compound_source local
_chemical_formula_moiety 'C19 H22 N2 O4'
_chemical_formula_sum 'C19 H22 N2 O4'
_chemical_formula_weight 342.39
_space_group_IT_number 14
_symmetry_cell_setting monoclinic
_symmetry_space_group_name_Hall '-P 2yab'
_symmetry_space_group_name_H-M 'P 1 21/a 1'
_atom_sites_solution_hydrogens geom
_atom_sites_solution_primary direct
_audit_creation_date 08-04-28
_audit_creation_method CRYSTALS_ver_12.18
_audit_update_record
;
2008-04-26 - Report on C19 H22 N2 O4
             by Anthony C. Willis
             for Alireza Alborzi and Mick Sherburn
2008-04-26 - passes checkcif tests with minor warnings
2015-08-26 - CCDC version
;
_cell_angle_alpha 90
_cell_angle_beta 105.3616(10)
_cell_angle_gamma 90
_cell_formula_units_Z 4
_cell_length_a 8.1146(1)
_cell_length_b 15.1903(3)
_cell_length_c 14.0567(3)
_cell_measurement_reflns_used 27390
_cell_measurement_temperature 200
_cell_measurement_theta_max 30
_cell_measurement_theta_min 2.6
_cell_volume 1670.77(5)
_computing_cell_refinement 'Denzo/Scalepack (Otwinowski & Minor, 1997)'
_computing_data_collection 'COLLECT (Nonius BV, 1997)'
_computing_data_reduction 'Denzo/Scalepack (Otwinowski & Minor, 1997)'
_computing_molecular_graphics
; 
ORTEP-II (Johnson 1976) in teXsan (MSC, 1992-1997)
;
_computing_publication_material 'CRYSTALS (Watkin et al 2003)'
_computing_structure_refinement 'CRYSTALS (Watkin et al 2003)'
_computing_structure_solution 'SIR92 (Altomare et al, 1994)'
_diffrn_ambient_temperature 200
_diffrn_measured_fraction_theta_full 0.998
_diffrn_measured_fraction_theta_max 0.998
_diffrn_measurement_device_type 'Nonius KappaCCD'
_diffrn_measurement_method ' \f and \w scans with CCD '
_diffrn_radiation_monochromator graphite
_diffrn_radiation_type 'Mo K\a'
_diffrn_radiation_wavelength 0.71073
_diffrn_reflns_av_R_equivalents 0.044
_diffrn_reflns_limit_h_max 10
_diffrn_reflns_limit_h_min -11
_diffrn_reflns_limit_k_max 21
_diffrn_reflns_limit_k_min -20
_diffrn_reflns_limit_l_max 19
_diffrn_reflns_limit_l_min -19
_diffrn_reflns_number 40909
_diffrn_reflns_theta_full 30.029
_diffrn_reflns_theta_max 30.029
_diffrn_reflns_theta_min 2.682
_diffrn_standards_number 0
_exptl_absorpt_coefficient_mu 0.096
_exptl_absorpt_correction_T_max 0.990
_exptl_absorpt_correction_T_min 0.964
_exptl_absorpt_correction_type integration
_exptl_absorpt_process_details
;
via Gaussian method (Coppens, 1970) implemented in maXus (2000)
;
_exptl_crystal_colour colourless
_exptl_crystal_density_diffrn 1.361
_exptl_crystal_density_meas ?
_exptl_crystal_description plate
_exptl_crystal_F_000 728
_exptl_crystal_size_max 0.52
_exptl_crystal_size_mid 0.21
_exptl_crystal_size_min 0.18
_refine_diff_density_max 0.35
_refine_diff_density_min -0.30
_refine_ls_extinction_method None
_refine_ls_goodness_of_fit_ref 0.9052
_refine_ls_hydrogen_treatment refxyz
_refine_ls_matrix_type full
_refine_ls_number_parameters 292
_refine_ls_number_reflns 4872
_refine_ls_number_restraints 0
_refine_ls_R_factor_all 0.0536
_refine_ls_R_factor_gt 0.0376
_refine_ls_shift/su_max 0.005220
_refine_ls_structure_factor_coef Fsqd
_refine_ls_weighting_details
;
 Method= Modified Sheldrick 
 w=1/[\s^2^(F^2^) + ( 0.06P)^2^ + 0.00P] 
 ,where P=(max(Fo^2^,0) + 2Fc^2^)/3 
;
_refine_ls_weighting_scheme calc
_refine_ls_wR_factor_all 0.1055
_refine_ls_wR_factor_gt 0.1013
_refine_ls_wR_factor_ref 0.1055
_reflns_limit_h_max 11
_reflns_limit_h_min -11
_reflns_limit_k_max 21
_reflns_limit_k_min 0
_reflns_limit_l_max 19
_reflns_limit_l_min 0
_reflns_number_gt 3534
_reflns_number_total 4873
_reflns_threshold_expression I>2.0\s(I)
_oxford_diffrn_Wilson_B_factor 2.10
_oxford_diffrn_Wilson_scale 1.18
_oxford_refine_ls_scale 1.027(3)
_oxford_structure_analysis_title '4281448 she0812'
_cod_data_source_file jo5b02583_si_001.cif
_cod_data_source_block compound_50
_cod_depositor_comments
;
The following automatic conversions were performed:

'_symmetry_cell_setting' value 'Monoclinic' changed to 'monoclinic'
according to
/usr/data/users/saulius/crontab/automatic-downloads/current/ACS/lib/dictionaries/cif_core.dic
dictionary named 'cif_core.dic' version 2.4.2 from 2011-04-26.

'_exptl_crystal_density_meas' value 'not measured' was changed to '?'
- the value is perceived as not measured.

Automatic conversion script
Id: cif_fix_values 4268 2015-11-12 08:31:59Z antanas 
;
_cod_original_sg_symbol_Hall '-P 2yab '
_cod_original_sg_symbol_H-M 'P 1 21/a 1 '
_cod_database_code 4031880

loop_
_symmetry_equiv_pos_as_xyz
x,y,z
-x,-y,-z
-x+1/2,y+1/2,-z
x+1/2,-y+1/2,z

loop_
_atom_site_label
_atom_site_type_symbol
_atom_site_fract_x
_atom_site_fract_y
_atom_site_fract_z
_atom_site_U_iso_or_equiv
_atom_site_occupancy
_atom_site_adp_type
O12 O 0.69787(13) 0.56654(8) 0.48160(7) 0.0626 1.0000 Uani
O16 O 0.26260(12) 0.67888(6) 0.24112(8) 0.0496 1.0000 Uani
O21 O 1.05561(10) 0.41138(5) 0.13542(6) 0.0330 1.0000 Uani
O25 O 0.82967(11) 0.21364(5) 0.30800(7) 0.0407 1.0000 Uani
N13 N 0.49326(12) 0.64111(7) 0.36760(7) 0.0368 1.0000 Uani
N22 N 0.93248(11) 0.30137(6) 0.20393(6) 0.0269 1.0000 Uani
C1 C 0.52453(12) 0.49148(7) 0.33382(8) 0.0267 1.0000 Uani
C2 C 0.39989(12) 0.53475(7) 0.24396(8) 0.0260 1.0000 Uani
C3 C 0.47213(12) 0.53644(7) 0.15147(7) 0.0261 1.0000 Uani
C4 C 0.66365(12) 0.55660(7) 0.18025(7) 0.0241 1.0000 Uani
C5 C 0.76137(12) 0.50957(6) 0.25490(7) 0.0221 1.0000 Uani
C6 C 0.95208(12) 0.51655(7) 0.29661(8) 0.0239 1.0000 Uani
C7 C 1.03309(12) 0.42443(7) 0.30527(7) 0.0234 1.0000 Uani
C8 C 0.94975(12) 0.35842(7) 0.36167(7) 0.0256 1.0000 Uani
C9 C 0.79661(13) 0.39697(8) 0.39269(8) 0.0284 1.0000 Uani
C10 C 0.67277(12) 0.44352(7) 0.30590(7) 0.0236 1.0000 Uani
C11 C 0.58729(14) 0.56761(9) 0.40432(8) 0.0362 1.0000 Uani
C14 C 0.5118(2) 0.72533(12) 0.41869(15) 0.0602 1.0000 Uani
C15 C 0.37147(13) 0.62583(8) 0.27904(9) 0.0322 1.0000 Uani
C17 C 0.36414(16) 0.59308(10) 0.06833(9) 0.0392 1.0000 Uani
C18 C 0.73016(14) 0.62582(8) 0.12597(8) 0.0313 1.0000 Uani
C19 C 0.84872(16) 0.61377(10) 0.07871(9) 0.0406 1.0000 Uani
C20 C 1.01212(12) 0.38251(7) 0.20521(7) 0.0246 1.0000 Uani
C23 C 0.89954(16) 0.24216(8) 0.11961(9) 0.0353 1.0000 Uani
C24 C 0.89605(12) 0.28166(7) 0.29181(8) 0.0275 1.0000 Uani
H11 H 0.4623(16) 0.4518(8) 0.3679(9) 0.0327 1.0000 Uiso
H21 H 0.2878(16) 0.5039(8) 0.2242(9) 0.0312 1.0000 Uiso
H31 H 0.4607(15) 0.4739(9) 0.1278(9) 0.0310 1.0000 Uiso
H61 H 0.9790(15) 0.5406(8) 0.3632(9) 0.0287 1.0000 Uiso
H62 H 1.0002(15) 0.5552(8) 0.2561(9) 0.0287 1.0000 Uiso
H71 H 1.1544(15) 0.4295(8) 0.3330(9) 0.0277 1.0000 Uiso
H81 H 1.0343(15) 0.3359(8) 0.4221(9) 0.0301 1.0000 Uiso
H91 H 0.8391(16) 0.4376(9) 0.4489(10) 0.0345 1.0000 Uiso
H92 H 0.7357(16) 0.3493(9) 0.4181(9) 0.0345 1.0000 Uiso
H101 H 0.6149(15) 0.3946(9) 0.2562(9) 0.0286 1.0000 Uiso
H141 H 0.589(2) 0.7161(12) 0.4916(14) 0.0723 1.0000 Uiso
H142 H 0.560(2) 0.7644(13) 0.3852(14) 0.0723 1.0000 Uiso
H143 H 0.403(2) 0.7507(12) 0.4176(13) 0.0723 1.0000 Uiso
H171 H 0.4011(18) 0.5846(9) 0.0065(11) 0.0458 1.0000 Uiso
H172 H 0.3728(17) 0.6583(10) 0.0857(11) 0.0458 1.0000 Uiso
H173 H 0.242(2) 0.5752(9) 0.0529(10) 0.0458 1.0000 Uiso
H181 H 0.6835(17) 0.6837(9) 0.1290(10) 0.0377 1.0000 Uiso
H191 H 0.8897(18) 0.6650(10) 0.0480(11) 0.0502 1.0000 Uiso
H192 H 0.897(2) 0.5553(10) 0.0768(11) 0.0502 1.0000 Uiso
H231 H 0.8249(18) 0.1966(9) 0.1287(11) 0.0412 1.0000 Uiso
H232 H 1.0090(17) 0.2174(9) 0.1133(10) 0.0412 1.0000 Uiso
H233 H 0.8510(17) 0.2746(9) 0.0612(11) 0.0412 1.0000 Uiso

loop_
_atom_site_aniso_label
_atom_site_aniso_U_11
_atom_site_aniso_U_22
_atom_site_aniso_U_33
_atom_site_aniso_U_23
_atom_site_aniso_U_13
_atom_site_aniso_U_12
O12 0.0502(6) 0.0881(8) 0.0387(5) -0.0292(5) -0.0071(4) 0.0200(5)
O16 0.0509(5) 0.0423(5) 0.0537(6) -0.0014(4) 0.0108(4) 0.0158(4)
O21 0.0373(4) 0.0345(4) 0.0302(4) 0.0008(3) 0.0140(3) -0.0022(3)
O25 0.0447(5) 0.0298(4) 0.0469(5) 0.0051(4) 0.0107(4) -0.0104(4)
N13 0.0326(5) 0.0399(6) 0.0395(6) -0.0166(4) 0.0121(4) -0.0015(4)
N22 0.0256(4) 0.0253(4) 0.0283(4) -0.0008(3) 0.0042(3) -0.0018(3)
C1 0.0227(4) 0.0339(5) 0.0253(5) 0.0008(4) 0.0093(4) -0.0022(4)
C2 0.0203(4) 0.0293(5) 0.0283(5) -0.0026(4) 0.0062(4) -0.0031(4)
C3 0.0246(4) 0.0290(5) 0.0238(5) -0.0012(4) 0.0047(4) 0.0008(4)
C4 0.0255(4) 0.0247(5) 0.0232(5) -0.0005(4) 0.0085(4) 0.0003(4)
C5 0.0225(4) 0.0229(4) 0.0223(5) -0.0018(4) 0.0083(3) -0.0014(3)
C6 0.0231(4) 0.0241(5) 0.0246(5) -0.0012(4) 0.0068(4) -0.0032(4)
C7 0.0191(4) 0.0258(5) 0.0243(5) 0.0014(4) 0.0042(4) -0.0021(3)
C8 0.0239(4) 0.0272(5) 0.0240(5) 0.0047(4) 0.0035(4) -0.0007(4)
C9 0.0287(5) 0.0331(5) 0.0245(5) 0.0072(4) 0.0089(4) 0.0003(4)
C10 0.0225(4) 0.0256(5) 0.0234(5) 0.0010(4) 0.0072(4) -0.0020(4)
C11 0.0275(5) 0.0522(7) 0.0295(6) -0.0115(5) 0.0087(4) 0.0025(5)
C14 0.0517(8) 0.0562(10) 0.0729(12) -0.0384(9) 0.0166(8) -0.0006(7)
C15 0.0284(5) 0.0334(6) 0.0373(6) -0.0028(5) 0.0132(4) 0.0000(4)
C17 0.0319(6) 0.0525(8) 0.0301(6) 0.0064(5) 0.0027(5) 0.0077(5)
C18 0.0324(5) 0.0292(5) 0.0326(6) 0.0089(4) 0.0090(4) 0.0025(4)
C19 0.0393(6) 0.0465(7) 0.0397(7) 0.0169(6) 0.0172(5) 0.0035(5)
C20 0.0205(4) 0.0249(5) 0.0276(5) 0.0012(4) 0.0049(4) 0.0009(4)
C23 0.0392(6) 0.0300(6) 0.0338(6) -0.0070(5) 0.0042(5) -0.0016(5)
C24 0.0218(4) 0.0263(5) 0.0324(5) 0.0048(4) 0.0036(4) 0.0006(4)

loop_
_atom_type_symbol
_atom_type_scat_dispersion_real
_atom_type_scat_dispersion_imag
_atom_type_scat_Cromer_Mann_a1
_atom_type_scat_Cromer_Mann_b1
_atom_type_scat_Cromer_Mann_a2
_atom_type_scat_Cromer_Mann_b2
_atom_type_scat_Cromer_Mann_a3
_atom_type_scat_Cromer_Mann_b3
_atom_type_scat_Cromer_Mann_a4
_atom_type_scat_Cromer_Mann_b4
_atom_type_scat_Cromer_Mann_c
_atom_type_scat_source
C 0.0033 0.0016 2.3100 20.8439 1.0200 10.2075 1.5886 0.5687 0.8650 51.6512 0.2156 'International Tables Vol C 4.2.6.8 and 6.1.1.4'
H 0.0000 0.0000 0.4930 10.5109 0.3229 26.1257 0.1402 3.1424 0.0408 57.7998 0.0030 'International Tables Vol C 4.2.6.8 and 6.1.1.4'
N 0.0061 0.0033 12.2126 0.0057 3.1322 9.8933 2.0125 28.9975 1.1663 0.5826 -11.5290 'International Tables Vol C 4.2.6.8 and 6.1.1.4'
O 0.0106 0.0060 3.0485 13.2771 2.2868 5.7011 1.5463 0.3239 0.8670 32.9089 0.2508 'International Tables Vol C 4.2.6.8 and 6.1.1.4'

loop_
_exptl_crystal_face_index_h
_exptl_crystal_face_index_k
_exptl_crystal_face_index_l
_exptl_crystal_face_perp_dist
8 0 -8 0.233
-4 0 4 0.292
-1 0 2 0.214
4 -4 -4 0.205
1 1 -1 0.230
0 -1 1 0.070
0 1 -1 0.110
0 -1 -1 0.066
0 1 1 0.140
0 0 -1 0.090
0 0 7 0.100

loop_
_geom_angle_atom_site_label_1
_geom_angle_atom_site_label_2
_geom_angle_atom_site_label_3
_geom_angle
_geom_angle_publ_flag
C11 N13 C14 123.68(12) yes
C11 N13 C15 113.19(9) yes
C14 N13 C15 123.04(12) yes
C20 N22 C23 122.90(9) yes
C20 N22 C24 113.01(9) yes
C23 N22 C24 124.02(9) yes
C2 C1 C10 112.30(8) yes
C2 C1 C11 104.10(9) yes
C10 C1 C11 112.07(8) yes
C2 C1 H11 110.4(7) no
C10 C1 H11 111.6(7) no
C11 C1 H11 105.9(7) no
C1 C2 C3 112.33(8) yes
C1 C2 C15 104.33(8) yes
C3 C2 C15 112.40(9) yes
C1 C2 H21 112.4(7) no
C3 C2 H21 107.0(7) no
C15 C2 H21 108.4(7) no
C2 C3 C4 111.25(8) yes
C2 C3 C17 112.37(9) yes
C4 C3 C17 115.25(9) yes
C2 C3 H31 103.8(7) no
C4 C3 H31 106.0(7) no
C17 C3 H31 107.2(7) no
C3 C4 C5 116.67(9) yes
C3 C4 C18 119.27(9) yes
C5 C4 C18 124.06(9) yes
C4 C5 C6 126.90(9) yes
C4 C5 C10 117.71(8) yes
C6 C5 C10 115.37(8) yes
C5 C6 C7 109.90(8) yes
C5 C6 H61 110.2(7) no
C7 C6 H61 106.4(7) no
C5 C6 H62 110.3(7) no
C7 C6 H62 111.6(7) no
H61 C6 H62 108.4(10) no
C6 C7 C8 113.35(8) yes
C6 C7 C20 111.68(8) yes
C8 C7 C20 104.36(8) yes
C6 C7 H71 109.3(7) no
C8 C7 H71 112.6(7) no
C20 C7 H71 105.2(7) no
C7 C8 C9 113.32(8) yes
C7 C8 C24 104.94(8) yes
C9 C8 C24 111.24(8) yes
C7 C8 H81 111.3(7) no
C9 C8 H81 108.2(7) no
C24 C8 H81 107.6(7) no
C8 C9 C10 111.02(8) yes
C8 C9 H91 109.1(7) no
C10 C9 H91 111.4(8) no
C8 C9 H92 109.9(7) no
C10 C9 H92 109.8(7) no
H91 C9 H92 105.5(10) no
C1 C10 C9 113.97(8) yes
C1 C10 C5 107.84(8) yes
C9 C10 C5 112.81(8) yes
C1 C10 H101 105.3(6) no
C9 C10 H101 106.8(7) no
C5 C10 H101 109.9(6) no
C1 C11 N13 108.45(9) yes
C1 C11 O12 127.92(12) yes
N13 C11 O12 123.61(12) yes
N13 C14 H141 108.6(10) no
N13 C14 H142 108.6(12) no
H141 C14 H142 111.2(16) no
N13 C14 H143 111.8(11) no
H141 C14 H143 111.9(14) no
H142 C14 H143 104.7(16) no
C2 C15 N13 108.21(9) yes
C2 C15 O16 128.64(11) yes
N13 C15 O16 123.15(11) yes
C3 C17 H171 110.4(8) no
C3 C17 H172 112.1(8) no
H171 C17 H172 108.4(12) no
C3 C17 H173 110.5(8) no
H171 C17 H173 106.7(12) no
H172 C17 H173 108.6(11) no
C4 C18 C19 125.06(11) yes
C4 C18 H181 115.1(8) no
C19 C18 H181 119.8(8) no
C18 C19 H191 119.0(9) no
C18 C19 H192 119.5(9) no
H191 C19 H192 121.5(12) no
C7 C20 N22 108.84(8) yes
C7 C20 O21 128.08(9) yes
N22 C20 O21 123.07(10) yes
N22 C23 H231 109.0(9) no
N22 C23 H232 109.4(8) no
H231 C23 H232 110.8(12) no
N22 C23 H233 109.2(8) no
H231 C23 H233 111.2(12) no
H232 C23 H233 107.2(11) no
C8 C24 N22 108.75(8) yes
C8 C24 O25 126.89(10) yes
N22 C24 O25 124.36(10) yes

loop_
_geom_bond_atom_site_label_1
_geom_bond_atom_site_label_2
_geom_bond_distance
_geom_bond_publ_flag
O12 C11 1.2121(14) yes
O16 C15 1.2102(14) yes
O21 C20 1.2095(12) yes
O25 C24 1.2141(13) yes
N13 C11 1.3734(16) yes
N13 C14 1.4553(17) yes
N13 C15 1.3886(15) yes
N22 C20 1.3896(13) yes
N22 C23 1.4552(14) yes
N22 C24 1.3772(14) yes
C1 C2 1.5407(15) yes
C1 C10 1.5433(14) yes
C1 C11 1.5203(16) yes
C1 H11 0.987(13) no
C2 C3 1.5616(14) yes
C2 C15 1.5070(15) yes
C2 H21 0.995(13) no
C3 C4 1.5296(14) yes
C3 C17 1.5269(15) yes
C3 H31 1.003(13) no
C4 C5 1.3415(14) yes
C4 C18 1.4823(14) yes
C5 C6 1.5064(13) yes
C5 C10 1.5200(13) yes
C6 C7 1.5371(14) yes
C6 H61 0.974(12) no
C6 H62 0.969(12) no
C7 C8 1.5411(13) yes
C7 C20 1.5119(14) yes
C7 H71 0.961(12) no
C8 C9 1.5377(14) yes
C8 C24 1.5123(15) yes
C8 H81 1.000(12) no
C9 C10 1.5325(14) yes
C9 H91 0.990(13) no
C9 H92 0.995(13) no
C10 H101 1.042(13) no
C14 H141 1.059(19) no
C14 H142 0.91(2) no
C14 H143 0.957(19) no
C17 H171 0.999(15) no
C17 H172 1.019(15) no
C17 H173 0.997(15) no
C18 C19 1.3187(16) yes
C18 H181 0.963(14) no
C19 H191 0.989(16) no
C19 H192 0.973(15) no
C23 H231 0.951(14) no
C23 H232 0.990(14) no
C23 H233 0.949(15) no

loop_
_geom_contact_atom_site_label_1
_geom_contact_atom_site_label_2
_geom_contact_distance
_geom_contact_site_symmetry_2
_geom_contact_publ_flag
O12 C7 3.209(1) 2_766 no
O12 C8 3.315(1) 2_766 no
O16 C18 3.356(2) 4_465 no
O21 C19 3.324(2) 2_765 no
O21 C2 3.374(1) 1_655 no
O21 O25 3.403(1) 4 no
O25 C20 2.981(1) 4_455 no
O25 N22 3.175(1) 4_455 no
O25 C7 3.185(1) 4_455 no
O25 C24 3.466(1) 4_455 no
O25 C1 3.469(1) 4 no
O25 C8 3.536(1) 4_455 no
C19 C23 3.558(2) 3_655 no

loop_
_geom_torsion_atom_site_label_1
_geom_torsion_atom_site_label_2
_geom_torsion_atom_site_label_3
_geom_torsion_atom_site_label_4
_geom_torsion
_geom_torsion_publ_flag
O12 C11 N13 C14 -2.0(2) no
O12 C11 N13 C15 -178.6(1) no
O12 C11 C1 C2 -173.5(1) no
O12 C11 C1 C10 -51.9(2) no
O16 C15 N13 C11 170.7(1) no
O16 C15 N13 C14 -5.9(2) no
O16 C15 C2 C1 -166.1(1) no
O16 C15 C2 C3 71.9(2) no
O21 C20 N22 C23 2.3(2) no
O21 C20 N22 C24 179.41(9) no
O21 C20 C7 C6 55.8(1) no
O21 C20 C7 C8 178.6(1) no
O25 C24 N22 C20 -178.55(9) no
O25 C24 N22 C23 -1.5(2) no
O25 C24 C8 C7 177.6(1) no
O25 C24 C8 C9 -59.5(1) no
N13 C11 C1 C2 8.1(1) no
N13 C11 C1 C10 129.7(1) no
N13 C15 C2 C1 12.7(1) no
N13 C15 C2 C3 -109.2(1) no
N22 C20 C7 C6 -124.61(9) no
N22 C20 C7 C8 -1.8(1) no
N22 C24 C8 C7 -3.2(1) no
N22 C24 C8 C9 119.66(9) no
C1 C2 C3 C4 -39.1(1) no
C1 C2 C3 C17 -169.97(9) no
C1 C10 C5 C4 -50.7(1) no
C1 C10 C5 C6 127.71(9) no
C1 C10 C9 C8 -174.52(8) no
C1 C11 N13 C14 176.4(1) no
C1 C11 N13 C15 -0.2(1) no
C2 C1 C10 C5 55.8(1) no
C2 C1 C10 C9 -178.11(9) no
C2 C3 C4 C5 48.8(1) no
C2 C3 C4 C18 -130.8(1) no
C2 C15 N13 C11 -8.2(1) no
C2 C15 N13 C14 175.2(1) no
C3 C2 C1 C10 -11.7(1) no
C3 C2 C1 C11 109.7(1) no
C3 C4 C5 C6 179.7(1) no
C3 C4 C5 C10 -2.1(1) no
C3 C4 C18 C19 -122.5(1) no
C4 C3 C2 C15 78.2(1) no
C4 C5 C6 C7 -131.1(1) no
C4 C5 C10 C9 -177.4(1) no
C5 C4 C3 C17 178.2(1) no
C5 C4 C18 C19 57.9(2) no
C5 C6 C7 C8 -52.5(1) no
C5 C6 C7 C20 65.1(1) no
C5 C10 C1 C11 -61.0(1) no
C5 C10 C9 C8 -51.1(1) no
C6 C5 C4 C18 -0.7(2) no
C6 C5 C10 C9 1.0(1) no
C6 C7 C8 C9 3.1(1) no
C6 C7 C8 C24 124.68(8) no
C7 C6 C5 C10 50.7(1) no
C7 C8 C9 C10 48.6(1) no
C7 C20 N22 C23 -177.38(9) no
C7 C20 N22 C24 -0.2(1) no
C8 C24 N22 C20 2.3(1) no
C8 C24 N22 C23 179.36(9) no
C9 C8 C7 C20 -118.60(9) no
C9 C10 C1 C11 65.1(1) no
C10 C1 C2 C15 -133.75(9) no
C10 C5 C4 C18 177.5(1) no
C10 C9 C8 C24 -69.4(1) no
C11 C1 C2 C15 -12.3(1) no
C15 C2 C3 C17 -52.7(1) no
C17 C3 C4 C18 -1.4(1) no
C20 C7 C8 C24 2.96(9) no
